data_7703007
loop_
_publ_author_name
'Xu, Hui'
'Liu, Xing-Man'
'Su, Tan'
'Chen, Wei-Chao'
'Su, Zhong-Min'

_publ_section_title
;
 Two Ni/Co-substituted sandwich-type germanomolybdates based on an
 unprecedented trivacant polyanion
 [\a-GeMo<sub>10</sub>O<sub>36</sub>]<sup>8</sup>.
;
_journal_issue 4
_journal_name_full 'Dalton transactions (Cambridge, England : 2003)'
_journal_page_first 977
_journal_page_last 982
_journal_paper_doi 10.1039/c9dt04433g
_journal_volume 49
_journal_year 2020
_chemical_formula_moiety 'Ge2 H4 Mo20 Ni4 O74, C12 H36 N24 Ni3 O6, 10(H2 O)'
_chemical_formula_sum 'C12 H60 Ge2 Mo20 N24 Ni7 O90'
_chemical_formula_weight 4455.69
_space_group_crystal_system triclinic
_space_group_IT_number 2
_space_group_name_Hall '-P 1'
_space_group_name_H-M_alt 'P -1'
_atom_sites_solution_hydrogens mixed
_audit_creation_date 2019-10-21
_audit_creation_method
;
Olex2 1.2
(compiled 2018.05.29 svn.r3508 for OlexSys, GUI svn.r5506)
;
_audit_update_record
;
2019-10-28 deposited with the CCDC.	2019-12-17 downloaded from the CCDC.
;
_cell_angle_alpha 110.716(2)
_cell_angle_beta 98.574(2)
_cell_angle_gamma 112.773(2)
_cell_formula_units_Z 1
_cell_length_a 13.9330(19)
_cell_length_b 14.2147(19)
_cell_length_c 14.591(2)
_cell_measurement_reflns_used 5368
_cell_measurement_temperature 296(2)
_cell_measurement_theta_max 28.259
_cell_measurement_theta_min 2.510
_cell_volume 2351.2(6)
_computing_cell_refinement 'SAINT v8.34A (Bruker, 2013)'
_computing_data_reduction 'SAINT v8.34A (Bruker, 2013)'
_computing_molecular_graphics 'Olex2 (Dolomanov et al., 2009)'
_computing_publication_material 'Olex2 (Dolomanov et al., 2009)'
_computing_structure_refinement 'ShelXL (Sheldrick, 2015)'
_diffrn_ambient_temperature 296.15
_diffrn_measured_fraction_theta_full 0.992
_diffrn_measured_fraction_theta_max 0.987
_diffrn_measurement_device_type 'CCD Area Detector'
_diffrn_radiation_type MoK\a
_diffrn_radiation_wavelength 0.71073
_diffrn_reflns_av_R_equivalents 0.0243
_diffrn_reflns_av_unetI/netI 0.0489
_diffrn_reflns_Laue_measured_fraction_full 0.992
_diffrn_reflns_Laue_measured_fraction_max 0.987
_diffrn_reflns_limit_h_max 18
_diffrn_reflns_limit_h_min -18
_diffrn_reflns_limit_k_max 18
_diffrn_reflns_limit_k_min -18
_diffrn_reflns_limit_l_max 19
_diffrn_reflns_limit_l_min -12
_diffrn_reflns_number 17517
_diffrn_reflns_point_group_measured_fraction_full 0.992
_diffrn_reflns_point_group_measured_fraction_max 0.987
_diffrn_reflns_theta_full 25.242
_diffrn_reflns_theta_max 28.322
_diffrn_reflns_theta_min 1.680
_exptl_absorpt_coefficient_mu 4.692
_exptl_absorpt_correction_T_max 0.472
_exptl_absorpt_correction_T_min 0.319
_exptl_absorpt_correction_type multi-scan
_exptl_absorpt_process_details SADABS
_exptl_crystal_colour 'pale green'
_exptl_crystal_colour_primary 'pale green'
_exptl_crystal_density_diffrn 3.147
_exptl_crystal_description block
_exptl_crystal_F_000 2120
_exptl_crystal_size_max 0.28
_exptl_crystal_size_mid 0.21
_exptl_crystal_size_min 0.16
_refine_diff_density_max 1.355
_refine_diff_density_min -1.125
_refine_diff_density_rms 0.191
_refine_ls_extinction_method none
_refine_ls_goodness_of_fit_ref 1.039
_refine_ls_hydrogen_treatment constr
_refine_ls_matrix_type full
_refine_ls_number_parameters 720
_refine_ls_number_reflns 11563
_refine_ls_number_restraints 36
_refine_ls_restrained_S_all 1.043
_refine_ls_R_factor_all 0.0483
_refine_ls_R_factor_gt 0.0351
_refine_ls_shift/su_max 0.001
_refine_ls_shift/su_mean 0.000
_refine_ls_structure_factor_coef Fsqd
_refine_ls_weighting_details 'w=1/[\s^2^(Fo^2^)+(0.0380P)^2^+1.8274P] where P=(Fo^2^+2Fc^2^)/3'
_refine_ls_weighting_scheme calc
_refine_ls_wR_factor_gt 0.0824
_refine_ls_wR_factor_ref 0.0893
_reflns_Friedel_coverage 0.000
_reflns_number_gt 9154
_reflns_number_total 11710
_reflns_threshold_expression 'I > 2\s(I)'
_cod_data_source_file c9dt04433g2.cif
_cod_data_source_block 1
_cod_depositor_comments 'Adding full bibliography for 7703007--7703008.cif.'
_cod_database_code 7703007
_shelx_shelxl_version_number 2018/3
_shelx_space_group_comment
;
The symmetry employed for this shelxl refinement is uniquely defined
by the following loop, which should always be used as a source of
symmetry information in preference to the above space-group names.
They are only intended as comments.
;
_shelx_estimated_absorpt_t_max 0.521
_shelx_estimated_absorpt_t_min 0.353
_olex2_refinement_description
;
1. Fixed Uiso
 At 1.2 times of:
  All C(H) groups, {H1WA,H1WB} of O1W, {H5WA,H5WB} of O5W, All N(H,H) groups
 At 1.5 times of:
  {H2WA,H2WB} of O2W, {H3WA,H3WB} of O3W, {H10A,H10B} of O10W, {H6WA,H6WB} of
  O6W, {H8WA,H8WB} of O8W, {H9WA,H9WB} of O9W, {H4WA,H4WB} of O4W, {H7WA,H7WB}
  of O7W, {H7WC,H7WD} of O7WA
2. Uiso/Uaniso restraints and constraints
Uanis(O7W) \\sim Ueq: with sigma of 0.01 and sigma for terminal atoms of 0.02
Uanis(O7WA) \\sim Ueq: with sigma of 0.005 and sigma for terminal atoms of 0.01
Uanis(O9W) \\sim Ueq: with sigma of 0.01 and sigma for terminal atoms of 0.02
Uanis(O8W) \\sim Ueq, Uanis(O9W) \\sim Ueq, Uanis(O6W) \\sim Ueq, Uanis(O4W)
\\sim Ueq: with sigma of 0.01 and sigma for terminal atoms of 0.02
3. Others
 Sof(O7WA)=Sof(H7WC)=Sof(H7WD)=1-FVAR(1)
 Sof(O7W)=Sof(H7WA)=Sof(H7WB)=FVAR(1)
 Fixed Sof: O8W(0.5) H8WA(0.5) H8WB(0.5) O9W(0.5) H9WA(0.5) H9WB(0.5)
4.a Riding coordinates:
 O10W(H10A,H10B), O1W(H1WA,H1WB), O2W(H2WA,H2WB), O4W(H4WA,H4WB), O5W(H5WA,
 H5WB), O6W(H6WA,H6WB), O7W(H7WA,H7WB), O7WA(H7WC,H7WD), O8W(H8WA,H8WB),
 O9W(H9WA,H9WB)
4.b Rotating group:
 O3W(H3WA,H3WB)
4.c Aromatic/amide H refined with riding coordinates:
 C1(H1), C2(H2), C3(H3), C4(H4), C5(H5), C6(H6)
4.d X=CH2 refined with riding coordinates:
 N2(H2A,H2B), N3(H3A,H3B), N4(H4A,H4B)
;
_olex2_submission_special_instructions 'No special instructions were received'

loop_
_space_group_symop_operation_xyz
'x, y, z'
'-x, -y, -z'

loop_
_atom_site_label
_atom_site_type_symbol
_atom_site_fract_x
_atom_site_fract_y
_atom_site_fract_z
_atom_site_U_iso_or_equiv
_atom_site_adp_type
_atom_site_occupancy
_atom_site_site_symmetry_order
_atom_site_calc_flag
_atom_site_refinement_flags_posn
_atom_site_refinement_flags_adp
_atom_site_refinement_flags_occupancy
_atom_site_disorder_assembly
_atom_site_disorder_group
Mo1 Mo -0.04186(4) 0.55411(4) 0.19648(3) 0.01507(10) Uani 1 1 d . . . . .
Mo2 Mo 0.00199(3) 0.70901(4) 0.46621(3) 0.01332(9) Uani 1 1 d . . . . .
Mo3 Mo 0.12656(3) 0.91945(4) 0.17514(3) 0.01463(9) Uani 1 1 d . . . . .
Mo4 Mo 0.27636(3) 1.29527(4) 0.60745(3) 0.01369(9) Uani 1 1 d . . . . .
Mo5 Mo -0.09878(4) 0.66706(4) 0.01159(3) 0.01491(9) Uani 1 1 d . . . . .
Mo6 Mo 0.11241(4) 1.08521(4) 0.88796(3) 0.01492(10) Uani 1 1 d . . . . .
Mo7 Mo 0.32308(3) 1.19939(4) 0.77854(3) 0.01473(9) Uani 1 1 d . . . . .
Mo8 Mo -0.31596(3) 0.55084(4) 0.12434(3) 0.01513(10) Uani 1 1 d . . . . .
Mo9 Mo 0.18373(3) 0.80868(4) 0.35685(3) 0.01384(9) Uani 1 1 d . . . . .
Mo10 Mo -0.23078(4) 0.48450(4) 0.30340(4) 0.01793(10) Uani 1 1 d . . . . .
Ge1 Ge 0.06534(4) 1.18678(4) 0.70665(4) 0.01008(10) Uani 1 1 d . . . . .
Ni1 Ni 0.11378(5) 1.00187(5) 0.53074(5) 0.01300(13) Uani 1 1 d . . . . .
Ni2 Ni -0.06346(5) 0.90814(5) 0.62560(5) 0.01461(14) Uani 1 1 d . . . . .
O1 O -0.2509(4) 0.4646(3) 0.4112(3) 0.0313(10) Uani 1 1 d . . . . .
O2 O -0.4097(3) 0.4124(3) 0.0478(3) 0.0251(9) Uani 1 1 d . . . . .
O3 O -0.1368(3) 0.5672(3) -0.1104(3) 0.0239(9) Uani 1 1 d . . . . .
O4 O 0.1600(3) 1.0362(3) 0.9650(3) 0.0243(9) Uani 1 1 d . . . . .
O5 O 0.3134(3) 0.8229(3) 0.3845(3) 0.0247(9) Uani 1 1 d . . . . .
O6 O 0.3430(3) 1.3503(3) 0.5360(3) 0.0264(9) Uani 1 1 d . . . . .
O7 O -0.0707(3) 0.4157(3) 0.1369(3) 0.0234(8) Uani 1 1 d . . . . .
O8 O -0.0501(3) 0.5961(3) 0.0935(3) 0.0190(8) Uani 1 1 d . . . . .
O9 O 0.2419(3) 0.9728(3) 0.1451(3) 0.0234(8) Uani 1 1 d . . . . .
O10 O 0.1659(3) 0.8303(3) 0.2397(3) 0.0195(8) Uani 1 1 d . . . . .
O11 O -0.1889(3) 0.5394(3) 0.1881(3) 0.0173(8) Uani 1 1 d . . . . .
O12 O 0.1063(3) 0.6311(3) 0.2613(3) 0.0182(8) Uani 1 1 d . . . . .
O13 O 0.3743(3) 1.2700(3) 0.6786(3) 0.0205(8) Uani 1 1 d . . . . .
O14 O 0.1508(3) 1.0270(3) 0.2950(3) 0.0194(8) Uani 1 1 d . . . . .
O15 O -0.0020(3) 1.2601(3) 0.6781(3) 0.0129(7) Uani 1 1 d . . . . .
O10W O -0.1407(3) 0.7617(3) 0.6401(3) 0.0252(9) Uani 1 1 d . . . . .
H10A H -0.208035 0.718720 0.596573 0.038 Uiso 1 1 d R . . . .
H10B H -0.105385 0.721770 0.623603 0.038 Uiso 1 1 d R . . . .
O17 O -0.2867(3) 0.3475(3) 0.2091(3) 0.0296(10) Uani 1 1 d . . . . .
O18 O 0.1386(3) 0.7363(3) 0.4557(3) 0.0184(8) Uani 1 1 d . . . . .
O19 O 0.2523(3) 1.1735(3) 0.8719(3) 0.0172(8) Uani 1 1 d . . . . .
O20 O -0.0040(3) 0.6506(3) 0.5495(3) 0.0231(8) Uani 1 1 d . . . . .
O21 O 0.0581(3) 0.9733(3) 0.7617(3) 0.0200(8) Uani 1 1 d . . . . .
O22 O -0.3366(3) 0.5372(3) 0.2644(3) 0.0201(8) Uani 1 1 d . . . . .
O23 O 0.4387(3) 1.1910(3) 0.8177(3) 0.0259(9) Uani 1 1 d . . . . .
O24 O 0.2076(3) 1.2626(3) 0.7338(3) 0.0130(7) Uani 1 1 d . . . . .
O25 O 0.1974(3) 0.9361(3) 0.4480(3) 0.0169(7) Uani 1 1 d . . . . .
O26 O -0.0699(3) 0.5414(3) 0.3330(3) 0.0167(7) Uani 1 1 d . . . . .
O27 O 0.0447(3) 0.7619(3) 0.0404(3) 0.0180(8) Uani 1 1 d . . . . .
O28 O 0.0324(3) 0.9521(3) 0.0967(3) 0.0174(8) Uani 1 1 d . . . . .
O29 O -0.3974(3) 0.6247(3) 0.1295(3) 0.0198(8) Uani 1 1 d . . . . .
O30 O -0.1549(3) 0.7585(3) -0.0098(3) 0.0166(7) Uani 1 1 d . . . . .
O31 O 0.0300(3) 0.8533(3) 0.5427(3) 0.0173(7) Uani 1 1 d . . . . .
O32 O -0.2411(3) 0.5927(3) 0.0433(3) 0.0184(8) Uani 1 1 d . . . . .
O33 O -0.1536(3) 0.6672(3) 0.4092(3) 0.0156(7) Uani 1 1 d . . . . .
O34 O 0.1803(3) 1.1497(3) 0.5149(3) 0.0165(7) Uani 1 1 d . . . . .
O35 O 0.0113(3) 1.0505(3) 0.6027(3) 0.0120(7) Uani 1 1 d . . . . .
O36 O 0.2377(3) 1.0683(3) 0.6660(3) 0.0188(8) Uani 1 1 d . . . . .
O37 O 0.0465(3) 1.1795(3) 0.8207(3) 0.0126(7) Uani 1 1 d . . . . .
Ni3 Ni 0.500000 1.000000 1.000000 0.01447(19) Uani 1 2 d S T P . .
Ni4 Ni 0.44405(6) 0.89363(6) 0.71470(5) 0.02050(15) Uani 1 1 d . . . . .
O1W O 0.3410(4) 0.7379(4) 0.5865(3) 0.0466(13) Uani 1 1 d . . . . .
H1WA H 0.283469 0.737800 0.557141 0.056 Uiso 1 1 d R . . . .
H1WB H 0.321799 0.683890 0.603871 0.056 Uiso 1 1 d R . . . .
O2W O 0.3821(4) 0.9575(4) 0.6249(3) 0.0367(11) Uani 1 1 d . . . . .
H2WA H 0.363268 0.928277 0.556700 0.055 Uiso 1 1 d R . . . .
H2WB H 0.341258 0.988477 0.647950 0.055 Uiso 1 1 d R . . . .
O3W O 0.5634(4) 0.8984(4) 0.6410(3) 0.0410(12) Uani 1 1 d . . . . .
H3WA H 0.628894 0.958620 0.681002 0.061 Uiso 1 1 d GR . . . .
H3WB H 0.548462 0.910341 0.586151 0.061 Uiso 1 1 d GR . . . .
N1 N 0.5685(4) 0.7322(4) 0.8538(4) 0.0282(11) Uani 1 1 d . . . . .
N2 N 0.0565(4) 0.7648(4) 0.8063(4) 0.0366(13) Uani 1 1 d . . . . .
H2A H 0.008168 0.722026 0.745118 0.044 Uiso 1 1 calc R . . . .
H2B H 0.036040 0.773301 0.860111 0.044 Uiso 1 1 calc R . . . .
N3 N 0.7611(4) 1.3400(4) 0.9104(4) 0.0376(14) Uani 1 1 d . . . . .
H3A H 0.776448 1.349546 0.858316 0.045 Uiso 1 1 calc R . . . .
H3B H 0.795686 1.395613 0.972085 0.045 Uiso 1 1 calc R . . . .
N4 N 0.6022(5) 0.6486(5) 0.8512(5) 0.0460(16) Uani 1 1 d . . . . .
H4A H 0.623276 0.644303 0.907349 0.055 Uiso 1 1 calc R . . . .
H4B H 0.601282 0.602498 0.793420 0.055 Uiso 1 1 calc R . . . .
N5 N 0.1685(3) 0.8207(4) 0.8182(4) 0.0234(10) Uani 1 1 d . . . . .
N6 N 0.5082(4) 0.8288(4) 0.8000(4) 0.0230(10) Uani 1 1 d . . . . .
N7 N 0.5724(3) 1.1011(4) 0.9285(3) 0.0165(9) Uani 1 1 d . . . . .
N8 N 0.5287(3) 0.8700(4) 0.9059(3) 0.0186(9) Uani 1 1 d . . . . .
N9 N 0.5528(3) 1.0567(4) 0.8235(3) 0.0153(9) Uani 1 1 d . . . . .
N10 N 0.6793(3) 1.2332(4) 0.8946(3) 0.0182(9) Uani 1 1 d . . . . .
N11 N 0.3470(3) 0.9259(4) 0.8899(3) 0.0179(9) Uani 1 1 d . . . . .
N12 N 0.3220(4) 0.8794(4) 0.7838(3) 0.0223(10) Uani 1 1 d . . . . .
C1 C 0.2149(5) 0.8174(5) 0.7441(5) 0.0286(13) Uani 1 1 d . . . . .
H1 H 0.175896 0.776234 0.673278 0.034 Uiso 1 1 calc R . . . .
C2 C 0.5649(5) 0.8099(5) 0.9363(5) 0.0251(12) Uani 1 1 d . . . . .
H2 H 0.584722 0.819635 1.004003 0.030 Uiso 1 1 calc R . . . .
C3 C 0.5345(5) 0.7468(5) 0.7712(5) 0.0271(13) Uani 1 1 d . . . . .
H3 H 0.530287 0.704906 0.703927 0.033 Uiso 1 1 calc R . . . .
C4 C 0.2539(4) 0.8908(5) 0.9092(4) 0.0224(12) Uani 1 1 d . . . . .
H4 H 0.247217 0.910778 0.975033 0.027 Uiso 1 1 calc R . . . .
C5 C 0.6171(4) 1.1373(4) 0.8050(4) 0.0196(11) Uani 1 1 d . . . . .
H5 H 0.619786 1.129823 0.739589 0.023 Uiso 1 1 calc R . . . .
C6 C 0.6478(4) 1.2083(4) 0.9699(4) 0.0179(11) Uani 1 1 d . . . . .
H6 H 0.675376 1.259354 1.040115 0.021 Uiso 1 1 calc R . . . .
O4W O -0.1469(6) 0.8107(4) 0.8280(4) 0.075(2) Uani 1 1 d . U . . .
H4WA H -0.158748 0.771336 0.763994 0.112 Uiso 1 1 d R . . . .
H4WB H -0.162438 0.769216 0.859234 0.112 Uiso 1 1 d R . . . .
O5W O 0.1336(5) 0.4831(6) 0.3611(5) 0.083(2) Uani 1 1 d . . . . .
H5WA H 0.111823 0.519847 0.336081 0.099 Uiso 1 1 d R . . . .
H5WB H 0.085113 0.449127 0.383591 0.099 Uiso 1 1 d R . . . .
O6W O -0.6129(5) 0.5832(6) 0.1884(7) 0.114(3) Uani 1 1 d . U . . .
H6WA H -0.682685 0.551559 0.176886 0.171 Uiso 1 1 d R . . . .
H6WB H -0.575035 0.580719 0.145766 0.171 Uiso 1 1 d R . . . .
O7W O 0.5349(7) 0.8637(10) 0.4444(6) 0.058(4) Uani 0.650(16) 1 d . U . A 1
H7WA H 0.555093 0.825163 0.402831 0.087 Uiso 0.650(16) 1 d R . . A 1
H7WB H 0.467413 0.841493 0.419541 0.087 Uiso 0.650(16) 1 d R . . A 1
O7WA O 0.4799(14) 0.7639(18) 0.4339(13) 0.063(7) Uani 0.350(16) 1 d . U . A 2
H7WC H 0.511766 0.756572 0.388317 0.095 Uiso 0.350(16) 1 d R . . A 2
H7WD H 0.428246 0.779362 0.419517 0.095 Uiso 0.350(16) 1 d R . . A 2
O8W O -0.3255(9) 0.5237(11) 0.6751(9) 0.077(4) Uani 0.5 1 d . U . . .
H8WA H -0.276610 0.505934 0.676215 0.116 Uiso 0.5 1 d R . . . .
H8WB H -0.351420 0.509014 0.612275 0.116 Uiso 0.5 1 d R . . . .
O9W O -0.4715(12) 0.4187(13) 0.4715(11) 0.134(7) Uani 0.5 1 d . U . B -1
H9WA H -0.465852 0.483277 0.480510 0.201 Uiso 0.5 1 d R . . B -1
H9WB H -0.517912 0.403087 0.505390 0.201 Uiso 0.5 1 d R . . B -1

loop_
_atom_site_aniso_label
_atom_site_aniso_U_11
_atom_site_aniso_U_22
_atom_site_aniso_U_33
_atom_site_aniso_U_23
_atom_site_aniso_U_13
_atom_site_aniso_U_12
Mo1 0.0175(2) 0.0146(2) 0.0148(2) 0.00556(18) 0.00488(17) 0.01031(18)
Mo2 0.0152(2) 0.0134(2) 0.0124(2) 0.00589(17) 0.00389(17) 0.00800(17)
Mo3 0.0134(2) 0.0176(2) 0.0141(2) 0.00710(18) 0.00610(17) 0.00809(17)
Mo4 0.0117(2) 0.0138(2) 0.0140(2) 0.00530(18) 0.00473(17) 0.00531(16)
Mo5 0.0167(2) 0.0160(2) 0.0129(2) 0.00561(18) 0.00521(17) 0.00932(18)
Mo6 0.0171(2) 0.0177(2) 0.0135(2) 0.00778(18) 0.00432(17) 0.01109(18)
Mo7 0.0118(2) 0.0184(2) 0.0149(2) 0.00652(18) 0.00346(17) 0.00927(17)
Mo8 0.0128(2) 0.0148(2) 0.0143(2) 0.00427(18) 0.00288(17) 0.00589(17)
Mo9 0.0124(2) 0.0171(2) 0.0139(2) 0.00644(18) 0.00453(16) 0.00916(17)
Mo10 0.0206(2) 0.0125(2) 0.0179(2) 0.00633(19) 0.00582(18) 0.00592(18)
Ge1 0.0100(2) 0.0111(2) 0.0096(2) 0.0040(2) 0.00324(19) 0.00604(19)
Ni1 0.0129(3) 0.0142(3) 0.0118(3) 0.0049(3) 0.0042(2) 0.0072(3)
Ni2 0.0167(3) 0.0143(3) 0.0127(3) 0.0054(3) 0.0054(3) 0.0077(3)
O1 0.046(3) 0.021(2) 0.024(2) 0.0105(18) 0.012(2) 0.0122(19)
O2 0.022(2) 0.0191(19) 0.024(2) 0.0045(17) 0.0024(17) 0.0067(16)
O3 0.023(2) 0.024(2) 0.0173(19) 0.0039(17) 0.0031(16) 0.0104(17)
O4 0.028(2) 0.030(2) 0.025(2) 0.0172(19) 0.0091(17) 0.0182(18)
O5 0.021(2) 0.034(2) 0.025(2) 0.0138(19) 0.0077(17) 0.0186(18)
O6 0.023(2) 0.026(2) 0.029(2) 0.0143(19) 0.0118(18) 0.0084(17)
O7 0.028(2) 0.0188(19) 0.024(2) 0.0082(17) 0.0097(17) 0.0128(17)
O8 0.0217(19) 0.0202(18) 0.0203(19) 0.0104(16) 0.0084(16) 0.0132(16)
O9 0.0196(19) 0.031(2) 0.026(2) 0.0155(19) 0.0130(16) 0.0137(17)
O10 0.0206(19) 0.0235(19) 0.0193(19) 0.0113(17) 0.0080(16) 0.0131(16)
O11 0.0168(18) 0.0200(18) 0.0169(18) 0.0082(16) 0.0044(15) 0.0109(15)
O12 0.0181(18) 0.0207(18) 0.0197(19) 0.0087(16) 0.0066(15) 0.0131(15)
O13 0.0169(18) 0.025(2) 0.023(2) 0.0098(17) 0.0102(16) 0.0124(16)
O14 0.0193(18) 0.0204(18) 0.0191(19) 0.0086(16) 0.0064(15) 0.0104(16)
O15 0.0145(17) 0.0144(16) 0.0143(17) 0.0078(15) 0.0061(14) 0.0092(14)
O10W 0.029(2) 0.023(2) 0.025(2) 0.0133(18) 0.0097(17) 0.0113(17)
O17 0.035(2) 0.0156(19) 0.031(2) 0.0091(18) 0.0108(19) 0.0065(17)
O18 0.0202(18) 0.0212(18) 0.0182(19) 0.0101(16) 0.0060(15) 0.0128(16)
O19 0.0145(17) 0.0214(18) 0.0163(18) 0.0081(16) 0.0060(15) 0.0090(15)
O20 0.025(2) 0.0235(19) 0.023(2) 0.0137(18) 0.0085(17) 0.0114(17)
O21 0.0196(19) 0.0232(19) 0.0177(19) 0.0074(17) 0.0046(15) 0.0130(16)
O22 0.0175(18) 0.0212(19) 0.0195(19) 0.0092(17) 0.0061(15) 0.0072(15)
O23 0.023(2) 0.031(2) 0.030(2) 0.0131(19) 0.0075(17) 0.0193(18)
O24 0.0145(17) 0.0158(17) 0.0113(17) 0.0063(14) 0.0042(14) 0.0094(14)
O25 0.0158(17) 0.0191(18) 0.0200(19) 0.0097(16) 0.0086(15) 0.0104(15)
O26 0.0207(18) 0.0119(16) 0.0171(18) 0.0074(15) 0.0046(15) 0.0073(14)
O27 0.0210(19) 0.0218(19) 0.0171(19) 0.0101(16) 0.0101(15) 0.0131(16)
O28 0.0196(18) 0.0221(19) 0.0184(19) 0.0136(17) 0.0091(15) 0.0122(16)
O29 0.0136(17) 0.0176(18) 0.022(2) 0.0050(16) 0.0032(15) 0.0060(15)
O30 0.0206(18) 0.0212(18) 0.0124(17) 0.0082(15) 0.0064(15) 0.0129(15)
O31 0.0170(18) 0.0169(17) 0.0189(19) 0.0077(16) 0.0062(15) 0.0091(15)
O32 0.0178(18) 0.0200(18) 0.0175(19) 0.0084(16) 0.0046(15) 0.0094(15)
O33 0.0125(17) 0.0121(16) 0.0175(18) 0.0060(15) 0.0022(14) 0.0030(14)
O34 0.0177(18) 0.0180(18) 0.0133(18) 0.0077(15) 0.0042(14) 0.0076(15)
O35 0.0127(16) 0.0136(16) 0.0127(17) 0.0074(14) 0.0052(13) 0.0072(13)
O36 0.0190(18) 0.0208(18) 0.0146(18) 0.0072(16) 0.0019(15) 0.0097(15)
O37 0.0141(16) 0.0161(17) 0.0111(17) 0.0069(14) 0.0048(14) 0.0095(14)
Ni3 0.0129(4) 0.0165(4) 0.0121(4) 0.0060(4) 0.0020(4) 0.0065(4)
Ni4 0.0238(4) 0.0180(3) 0.0127(3) 0.0054(3) 0.0031(3) 0.0059(3)
O1W 0.062(3) 0.022(2) 0.026(2) 0.009(2) 0.004(2) -0.002(2)
O2W 0.049(3) 0.037(2) 0.021(2) 0.012(2) -0.002(2) 0.022(2)
O3W 0.038(3) 0.050(3) 0.024(2) 0.010(2) 0.013(2) 0.016(2)
N1 0.025(3) 0.024(2) 0.040(3) 0.014(2) 0.011(2) 0.016(2)
N2 0.008(2) 0.040(3) 0.042(3) 0.014(3) 0.001(2) 0.000(2)
N3 0.048(3) 0.014(2) 0.033(3) 0.007(2) 0.016(3) -0.001(2)
N4 0.055(4) 0.037(3) 0.061(4) 0.019(3) 0.021(3) 0.039(3)
N5 0.013(2) 0.023(2) 0.026(3) 0.009(2) -0.0023(19) 0.0063(19)
N6 0.023(2) 0.025(2) 0.020(2) 0.009(2) 0.0061(19) 0.011(2)
N7 0.015(2) 0.018(2) 0.013(2) 0.0053(18) 0.0036(17) 0.0061(17)
N8 0.020(2) 0.022(2) 0.017(2) 0.011(2) 0.0083(18) 0.0104(19)
N9 0.018(2) 0.018(2) 0.012(2) 0.0063(18) 0.0047(17) 0.0107(18)
N10 0.020(2) 0.015(2) 0.021(2) 0.0091(19) 0.0093(19) 0.0078(18)
N11 0.015(2) 0.024(2) 0.015(2) 0.0088(19) 0.0039(17) 0.0097(18)
N12 0.019(2) 0.025(2) 0.018(2) 0.009(2) 0.0027(19) 0.0066(19)
C1 0.023(3) 0.031(3) 0.022(3) 0.011(3) -0.002(2) 0.007(3)
C2 0.025(3) 0.025(3) 0.028(3) 0.014(3) 0.008(2) 0.013(2)
C3 0.030(3) 0.027(3) 0.025(3) 0.007(3) 0.012(3) 0.017(3)
C4 0.019(3) 0.029(3) 0.021(3) 0.012(3) 0.004(2) 0.014(2)
C5 0.020(3) 0.020(3) 0.019(3) 0.009(2) 0.007(2) 0.010(2)
C6 0.019(3) 0.019(3) 0.016(3) 0.008(2) 0.005(2) 0.011(2)
O4W 0.157(6) 0.045(3) 0.033(3) 0.028(3) 0.049(4) 0.044(4)
O5W 0.081(5) 0.098(5) 0.102(5) 0.073(5) 0.028(4) 0.049(4)
O6W 0.034(3) 0.125(6) 0.179(8) 0.105(6) 0.010(4) 0.010(4)
O7W 0.053(6) 0.090(9) 0.039(5) 0.020(5) 0.021(4) 0.049(6)
O7WA 0.049(8) 0.083(11) 0.069(9) 0.018(6) 0.029(6) 0.052(8)
O8W 0.044(6) 0.124(10) 0.063(7) 0.031(7) 0.035(6) 0.044(7)
O9W 0.109(11) 0.124(11) 0.091(10) 0.005(8) 0.086(9) 0.004(8)

loop_
_atom_type_symbol
_atom_type_description
_atom_type_scat_dispersion_real
_atom_type_scat_dispersion_imag
_atom_type_scat_source
C C 0.0033 0.0016 'International Tables Vol C Tables 4.2.6.8 and 6.1.1.4'
H H 0.0000 0.0000 'International Tables Vol C Tables 4.2.6.8 and 6.1.1.4'
Ge Ge 0.1547 1.8001 'International Tables Vol C Tables 4.2.6.8 and 6.1.1.4'
Mo Mo -1.6832 0.6857 'International Tables Vol C Tables 4.2.6.8 and 6.1.1.4'
N N 0.0061 0.0033 'International Tables Vol C Tables 4.2.6.8 and 6.1.1.4'
Ni Ni 0.3393 1.1124 'International Tables Vol C Tables 4.2.6.8 and 6.1.1.4'
O O 0.0106 0.0060 'International Tables Vol C Tables 4.2.6.8 and 6.1.1.4'

loop_
_geom_angle_atom_site_label_1
_geom_angle_atom_site_label_2
_geom_angle_atom_site_label_3
_geom_angle
_geom_angle_site_symmetry_1
_geom_angle_site_symmetry_3
O7 Mo1 O8 104.85(18) . .
O7 Mo1 O11 101.72(16) . .
O7 Mo1 O12 104.04(17) . .
O7 Mo1 O15 164.05(16) . 2_576
O7 Mo1 O26 92.29(16) . .
O8 Mo1 O11 86.58(16) . .
O8 Mo1 O12 100.06(16) . .
O8 Mo1 O15 91.10(14) . 2_576
O8 Mo1 O26 156.39(15) . .
O11 Mo1 O15 78.45(13) . 2_576
O11 Mo1 O26 73.93(14) . .
O12 Mo1 O11 150.66(15) . .
O12 Mo1 O15 72.92(13) . 2_576
O12 Mo1 O26 91.16(15) . .
O26 Mo1 O15 72.31(12) . 2_576
O18 Mo2 O15 75.15(14) . 2_576
O18 Mo2 O26 89.42(14) . .
O18 Mo2 O33 152.70(16) . .
O20 Mo2 O15 164.27(15) . 2_576
O20 Mo2 O18 101.17(17) . .
O20 Mo2 O26 91.39(16) . .
O20 Mo2 O31 105.19(17) . .
O20 Mo2 O33 101.44(16) . .
O26 Mo2 O15 73.43(12) . 2_576
O31 Mo2 O15 90.53(14) . 2_576
O31 Mo2 O18 99.67(16) . .
O31 Mo2 O26 159.00(15) . .
O31 Mo2 O33 88.95(15) . .
O33 Mo2 O15 78.94(13) . 2_576
O33 Mo2 O26 74.95(13) . .
O9 Mo3 O10 98.57(17) . .
O9 Mo3 O14 104.66(18) . .
O9 Mo3 O27 95.85(16) . .
O9 Mo3 O28 100.55(17) . .
O9 Mo3 O37 167.87(15) . 2_576
O10 Mo3 O27 83.74(14) . .
O10 Mo3 O37 84.21(13) . 2_576
O14 Mo3 O10 92.93(16) . .
O14 Mo3 O27 159.49(15) . .
O14 Mo3 O28 94.97(16) . .
O14 Mo3 O37 86.91(14) . 2_576
O27 Mo3 O37 72.63(13) . 2_576
O28 Mo3 O10 156.71(15) . .
O28 Mo3 O27 81.21(14) . .
O28 Mo3 O37 74.40(13) . 2_576
O6 Mo4 O13 103.83(18) . .
O6 Mo4 O22 92.88(16) . 2_576
O6 Mo4 O24 166.98(16) . .
O6 Mo4 O33 99.56(17) . 2_576
O6 Mo4 O34 103.59(17) . .
O13 Mo4 O22 90.86(15) . 2_576
O13 Mo4 O24 75.25(14) . .
O13 Mo4 O33 153.02(15) . 2_576
O22 Mo4 O24 74.21(13) 2_576 .
O33 Mo4 O22 74.60(14) 2_576 2_576
O33 Mo4 O24 78.92(13) 2_576 .
O34 Mo4 O13 98.93(16) . .
O34 Mo4 O22 158.12(15) . 2_576
O34 Mo4 O24 89.33(14) . .
O34 Mo4 O33 88.35(15) . 2_576
O3 Mo5 O8 101.08(17) . .
O3 Mo5 O27 103.81(17) . .
O3 Mo5 O30 101.35(17) . .
O3 Mo5 O32 98.34(16) . .
O3 Mo5 O37 174.88(16) . 2_576
O8 Mo5 O32 80.34(14) . .
O8 Mo5 O37 83.98(13) . 2_576
O27 Mo5 O8 88.33(15) . .
O27 Mo5 O30 97.61(16) . .
O27 Mo5 O32 156.71(15) . .
O27 Mo5 O37 75.39(13) . 2_576
O30 Mo5 O8 154.65(15) . .
O30 Mo5 O32 84.87(15) . .
O30 Mo5 O37 73.85(13) . 2_576
O32 Mo5 O37 83.18(12) . 2_576
O4 Mo6 O19 98.65(17) . .
O4 Mo6 O21 105.05(18) . .
O4 Mo6 O28 99.45(17) . 2_576
O4 Mo6 O30 94.66(16) . 2_576
O4 Mo6 O37 166.08(15) . .
O19 Mo6 O30 83.55(14) . 2_576
O19 Mo6 O37 85.44(13) . .
O21 Mo6 O19 94.61(16) . .
O21 Mo6 O28 93.18(16) . 2_576
O21 Mo6 O30 160.25(15) . 2_576
O21 Mo6 O37 87.78(15) . .
O28 Mo6 O19 157.69(15) 2_576 .
O28 Mo6 O30 82.09(14) 2_576 2_576
O28 Mo6 O37 74.00(13) 2_576 .
O30 Mo6 O37 72.48(13) 2_576 .
O13 Mo7 O24 71.56(13) . .
O19 Mo7 O13 157.53(15) . .
O19 Mo7 O24 87.34(14) . .
O19 Mo7 O29 90.79(15) . 2_576
O23 Mo7 O13 95.99(18) . .
O23 Mo7 O19 102.75(18) . .
O23 Mo7 O24 162.56(17) . .
O23 Mo7 O29 93.82(17) . 2_576
O23 Mo7 O36 104.03(18) . .
O29 Mo7 O13 75.56(15) 2_576 .
O29 Mo7 O24 71.60(13) 2_576 .
O36 Mo7 O13 87.03(16) . .
O36 Mo7 O19 100.14(16) . .
O36 Mo7 O24 87.85(14) . .
O36 Mo7 O29 156.31(16) . 2_576
O2 Mo8 O11 102.31(17) . .
O2 Mo8 O22 92.31(17) . .
O2 Mo8 O24 164.17(16) . 2_576
O2 Mo8 O29 103.37(17) . .
O2 Mo8 O32 104.56(18) . .
O11 Mo8 O22 73.35(14) . .
O11 Mo8 O24 78.51(13) . 2_576
O22 Mo8 O24 72.64(13) . 2_576
O29 Mo8 O11 150.57(15) . .
O29 Mo8 O22 91.44(16) . .
O29 Mo8 O24 72.86(13) . 2_576
O32 Mo8 O11 86.57(16) . .
O32 Mo8 O22 156.22(14) . .
O32 Mo8 O24 91.27(14) . 2_576
O32 Mo8 O29 100.59(17) . .
O5 Mo9 O10 103.23(18) . .
O5 Mo9 O12 94.35(16) . .
O5 Mo9 O15 162.64(16) . 2_576
O5 Mo9 O18 94.84(17) . .
O5 Mo9 O25 104.75(17) . .
O10 Mo9 O12 89.12(15) . .
O10 Mo9 O15 87.10(14) . 2_576
O10 Mo9 O18 157.12(15) . .
O12 Mo9 O15 71.60(12) . 2_576
O18 Mo9 O12 75.48(14) . .
O18 Mo9 O15 72.16(13) . 2_576
O25 Mo9 O10 100.15(17) . .
O25 Mo9 O12 156.07(15) . .
O25 Mo9 O15 86.77(14) . 2_576
O25 Mo9 O18 88.48(15) . .
O1 Mo10 O11 170.29(16) . .
O1 Mo10 O22 105.53(18) . .
O1 Mo10 O26 102.74(18) . .
O1 Mo10 O33 85.29(16) . .
O11 Mo10 O33 85.13(13) . .
O17 Mo10 O1 102.08(19) . .
O17 Mo10 O11 87.50(17) . .
O17 Mo10 O22 103.79(18) . .
O17 Mo10 O26 103.37(17) . .
O17 Mo10 O33 172.62(17) . .
O22 Mo10 O11 73.20(14) . .
O22 Mo10 O33 74.08(13) . .
O26 Mo10 O11 73.14(14) . .
O26 Mo10 O22 135.21(15) . .
O26 Mo10 O33 74.42(13) . .
O24 Ge1 O15 111.38(16) . .
O24 Ge1 O35 109.77(15) . .
O24 Ge1 O37 106.65(16) . .
O35 Ge1 O15 110.23(15) . .
O35 Ge1 O37 111.80(16) . .
O37 Ge1 O15 106.94(16) . .
O25 Ni1 O31 92.05(14) . .
O25 Ni1 O34 92.61(14) . .
O25 Ni1 O35 92.95(14) . 2_576
O25 Ni1 O35 173.03(14) . .
O25 Ni1 O36 90.40(14) . .
O31 Ni1 O35 92.60(14) . 2_576
O31 Ni1 O35 83.34(13) . .
O34 Ni1 O31 173.50(14) . .
O34 Ni1 O35 91.59(14) . .
O34 Ni1 O35 82.63(13) . 2_576
O35 Ni1 O35 82.08(14) . 2_576
O36 Ni1 O31 91.56(15) . .
O36 Ni1 O34 92.93(14) . .
O36 Ni1 O35 174.55(14) . 2_576
O36 Ni1 O35 94.93(14) . .
O14 Ni2 O31 175.54(15) 2_576 .
O14 Ni2 O34 90.58(14) 2_576 2_576
O14 Ni2 O35 92.30(14) 2_576 .
O10W Ni2 O14 89.33(15) . 2_576
O10W Ni2 O31 95.10(15) . .
O10W Ni2 O34 94.72(15) . 2_576
O10W Ni2 O35 176.99(14) . .
O21 Ni2 O14 90.48(14) . 2_576
O21 Ni2 O10W 88.92(16) . .
O21 Ni2 O31 90.14(14) . .
O21 Ni2 O34 176.22(15) . 2_576
O21 Ni2 O35 93.59(14) . .
O34 Ni2 O31 88.53(14) 2_576 .
O35 Ni2 O31 83.25(14) . .
O35 Ni2 O34 82.74(14) . 2_576
Mo1 O8 Mo5 155.0(2) . .
Mo9 O10 Mo3 144.9(2) . .
Mo1 O11 Mo8 149.4(2) . .
Mo1 O11 Mo10 104.86(15) . .
Mo8 O11 Mo10 105.72(16) . .
Mo1 O12 Mo9 119.30(17) . .
Mo4 O13 Mo7 116.40(17) . .
Mo3 O14 Ni2 138.7(2) . 2_576
Mo2 O15 Mo1 99.68(12) 2_576 2_576
Mo9 O15 Mo1 94.26(12) 2_576 2_576
Mo9 O15 Mo2 94.13(12) 2_576 2_576
Ge1 O15 Mo1 120.64(16) . 2_576
Ge1 O15 Mo2 120.37(16) . 2_576
Ge1 O15 Mo9 121.57(17) . 2_576
Ni2 O10W H10A 111.1 . .
Ni2 O10W H10B 108.5 . .
H10A O10W H10B 106.5 . .
Mo2 O18 Mo9 115.42(17) . .
Mo7 O19 Mo6 145.55(19) . .
Mo6 O21 Ni2 138.8(2) . .
Mo4 O22 Mo8 110.87(16) 2_576 .
Mo10 O22 Mo4 104.27(15) . 2_576
Mo10 O22 Mo8 104.32(16) . .
Mo4 O24 Mo8 99.25(13) . 2_576
Mo7 O24 Mo4 94.23(12) . .
Mo7 O24 Mo8 93.52(12) . 2_576
Ge1 O24 Mo4 120.35(16) . .
Ge1 O24 Mo7 122.13(17) . .
Ge1 O24 Mo8 120.93(16) . 2_576
Mo9 O25 Ni1 142.2(2) . .
Mo1 O26 Mo2 111.90(15) . .
Mo10 O26 Mo1 104.53(16) . .
Mo10 O26 Mo2 103.32(15) . .
Mo5 O27 Mo3 119.51(17) . .
Mo3 O28 Mo6 116.95(18) . 2_576
Mo8 O29 Mo7 119.88(17) . 2_576
Mo5 O30 Mo6 119.82(17) . 2_576
Mo2 O31 Ni1 131.35(19) . .
Mo2 O31 Ni2 128.14(19) . .
Ni1 O31 Ni2 96.31(14) . .
Mo8 O32 Mo5 153.7(2) . .
Mo2 O33 Mo4 152.55(18) . 2_576
Mo2 O33 Mo10 103.62(15) . .
Mo4 O33 Mo10 103.74(14) 2_576 .
Mo4 O34 Ni1 131.92(19) . .
Mo4 O34 Ni2 127.80(19) . 2_576
Ni1 O34 Ni2 97.26(14) . 2_576
Ge1 O35 Ni1 120.37(17) . .
Ge1 O35 Ni1 120.21(17) . 2_576
Ge1 O35 Ni2 119.37(18) . .
Ni1 O35 Ni1 97.93(14) . 2_576
Ni2 O35 Ni1 96.77(13) . .
Ni2 O35 Ni1 96.90(14) . 2_576
Mo7 O36 Ni1 139.8(2) . .
Mo3 O37 Mo5 92.07(12) 2_576 2_576
Mo6 O37 Mo3 91.71(12) . 2_576
Mo6 O37 Mo5 93.01(12) . 2_576
Ge1 O37 Mo3 120.92(16) . 2_576
Ge1 O37 Mo5 128.70(17) . 2_576
Ge1 O37 Mo6 121.03(16) . .
N7 Ni3 N7 180.0(2) 2_677 .
N8 Ni3 N7 90.48(17) 2_677 2_677
N8 Ni3 N7 90.48(17) . .
N8 Ni3 N7 89.52(17) 2_677 .
N8 Ni3 N7 89.52(17) . 2_677
N8 Ni3 N8 180.0 2_677 .
N11 Ni3 N7 90.73(17) . .
N11 Ni3 N7 90.73(17) 2_677 2_677
N11 Ni3 N7 89.27(17) . 2_677
N11 Ni3 N7 89.27(17) 2_677 .
N11 Ni3 N8 89.55(17) . .
N11 Ni3 N8 90.45(17) . 2_677
N11 Ni3 N8 89.55(17) 2_677 2_677
N11 Ni3 N8 90.45(17) 2_677 .
N11 Ni3 N11 180.0(3) . 2_677
O1W Ni4 O2W 83.38(18) . .
O1W Ni4 O3W 85.09(19) . .
O1W Ni4 N6 95.86(19) . .
O1W Ni4 N12 92.24(19) . .
O2W Ni4 O3W 89.5(2) . .
N6 Ni4 O2W 178.00(19) . .
N6 Ni4 O3W 88.60(19) . .
N6 Ni4 N12 90.19(19) . .
N9 Ni4 O1W 170.44(18) . .
N9 Ni4 O2W 89.70(17) . .
N9 Ni4 O3W 88.26(18) . .
N9 Ni4 N6 90.84(17) . .
N9 Ni4 N12 94.56(17) . .
N12 Ni4 O2W 91.69(19) . .
N12 Ni4 O3W 176.95(18) . .
Ni4 O1W H1WA 110.5 . .
Ni4 O1W H1WB 110.8 . .
H1WA O1W H1WB 109.0 . .
Ni4 O2W H2WA 124.8 . .
Ni4 O2W H2WB 116.5 . .
H2WA O2W H2WB 111.2 . .
Ni4 O3W H3WA 111.5 . .
Ni4 O3W H3WB 111.1 . .
H3WA O3W H3WB 102.4 . .
C2 N1 N4 127.7(6) . .
C2 N1 C3 107.2(5) . .
C3 N1 N4 125.1(5) . .
H2A N2 H2B 120.0 . .
N5 N2 H2A 120.0 . .
N5 N2 H2B 120.0 . .
H3A N3 H3B 120.0 . .
N10 N3 H3A 120.0 . .
N10 N3 H3B 120.0 . .
N1 N4 H4A 120.0 . .
N1 N4 H4B 120.0 . .
H4A N4 H4B 120.0 . .
C1 N5 N2 128.2(5) . .
C1 N5 C4 105.2(5) . .
C4 N5 N2 126.7(5) . .
N8 N6 Ni4 122.2(3) . .
C3 N6 Ni4 131.0(4) . .
C3 N6 N8 106.8(5) . .
N9 N7 Ni3 122.5(3) . .
C6 N7 Ni3 130.0(4) . .
C6 N7 N9 107.2(4) . .
N6 N8 Ni3 126.2(3) . .
C2 N8 Ni3 126.0(4) . .
C2 N8 N6 107.7(5) . .
N7 N9 Ni4 126.8(3) . .
C5 N9 Ni4 125.5(4) . .
C5 N9 N7 107.7(4) . .
C5 N10 N3 128.6(5) . .
C5 N10 C6 106.1(4) . .
C6 N10 N3 125.4(5) . .
N12 N11 Ni3 127.0(3) . .
C4 N11 Ni3 123.6(4) . .
C4 N11 N12 107.6(4) . .
N11 N12 Ni4 121.9(3) . .
C1 N12 Ni4 131.0(4) . .
C1 N12 N11 106.4(5) . .
N5 C1 H1 124.3 . .
N12 C1 N5 111.3(5) . .
N12 C1 H1 124.3 . .
N1 C2 H2 125.6 . .
N8 C2 N1 108.8(5) . .
N8 C2 H2 125.6 . .
N1 C3 H3 125.3 . .
N6 C3 N1 109.5(5) . .
N6 C3 H3 125.3 . .
N5 C4 H4 125.3 . .
N11 C4 N5 109.4(5) . .
N11 C4 H4 125.3 . .
N9 C5 N10 109.7(5) . .
N9 C5 H5 125.1 . .
N10 C5 H5 125.1 . .
N7 C6 N10 109.3(5) . .
N7 C6 H6 125.4 . .
N10 C6 H6 125.4 . .
H4WA O4W H4WB 111.7 . .
H5WA O5W H5WB 108.8 . .
H6WA O6W H6WB 131.1 . .
H7WA O7W H7WB 110.7 . .
H7WC O7WA H7WD 113.1 . .
H8WA O8W H8WB 104.6 . .
H9WA O9W H9WB 97.4 . .

loop_
_geom_bond_atom_site_label_1
_geom_bond_atom_site_label_2
_geom_bond_distance
_geom_bond_site_symmetry_2
Mo1 O7 1.692(4) .
Mo1 O8 1.807(4) .
Mo1 O11 1.957(3) .
Mo1 O12 1.813(3) .
Mo1 O15 2.387(3) 2_576
Mo1 O26 2.141(4) .
Mo2 O15 2.298(3) 2_576
Mo2 O18 1.832(4) .
Mo2 O20 1.693(4) .
Mo2 O26 2.180(3) .
Mo2 O31 1.799(3) .
Mo2 O33 1.964(3) .
Mo3 O9 1.689(4) .
Mo3 O10 2.006(4) .
Mo3 O14 1.745(4) .
Mo3 O27 2.103(3) .
Mo3 O28 1.909(3) .
Mo3 O37 2.297(3) 2_576
Mo4 O6 1.692(4) .
Mo4 O13 1.815(4) .
Mo4 O22 2.170(4) 2_576
Mo4 O24 2.306(3) .
Mo4 O33 1.986(3) 2_576
Mo4 O34 1.799(3) .
Mo5 O3 1.678(4) .
Mo5 O8 2.011(4) .
Mo5 O27 1.804(4) .
Mo5 O30 1.844(3) .
Mo5 O32 2.064(4) .
Mo5 O37 2.396(3) 2_576
Mo6 O4 1.697(4) .
Mo6 O19 1.970(4) .
Mo6 O21 1.754(4) .
Mo6 O28 1.948(3) 2_576
Mo6 O30 2.079(3) 2_576
Mo6 O37 2.285(3) .
Mo7 O13 2.105(4) .
Mo7 O19 1.854(4) .
Mo7 O23 1.690(4) .
Mo7 O24 2.245(3) .
Mo7 O29 2.082(3) 2_576
Mo7 O36 1.767(4) .
Mo8 O2 1.687(4) .
Mo8 O11 1.966(3) .
Mo8 O22 2.170(4) .
Mo8 O24 2.384(3) 2_576
Mo8 O29 1.812(4) .
Mo8 O32 1.796(4) .
Mo9 O5 1.706(4) .
Mo9 O10 1.839(4) .
Mo9 O12 2.106(3) .
Mo9 O15 2.230(3) 2_576
Mo9 O18 2.087(4) .
Mo9 O25 1.743(3) .
Mo10 O1 1.737(4) .
Mo10 O11 2.156(4) .
Mo10 O17 1.704(4) .
Mo10 O22 1.991(4) .
Mo10 O26 1.982(4) .
Mo10 O33 2.189(3) .
Ge1 O15 1.757(3) .
Ge1 O24 1.749(3) .
Ge1 O35 1.753(3) .
Ge1 O37 1.755(3) .
Ni1 O25 2.038(3) .
Ni1 O31 2.065(4) .
Ni1 O34 2.056(4) .
Ni1 O35 2.077(3) .
Ni1 O35 2.083(3) 2_576
Ni1 O36 2.042(3) .
Ni2 O14 2.050(4) 2_576
Ni2 O10W 2.045(4) .
Ni2 O21 2.037(4) .
Ni2 O31 2.086(4) .
Ni2 O34 2.075(3) 2_576
Ni2 O35 2.060(3) .
O10W H10A 0.8720 .
O10W H10B 0.8822 .
Ni3 N7 2.103(4) .
Ni3 N7 2.103(4) 2_677
Ni3 N8 2.098(4) 2_677
Ni3 N8 2.098(4) .
Ni3 N11 2.068(4) 2_677
Ni3 N11 2.068(4) .
Ni4 O1W 2.067(4) .
Ni4 O2W 2.097(4) .
Ni4 O3W 2.103(4) .
Ni4 N6 2.077(5) .
Ni4 N9 2.037(4) .
Ni4 N12 2.084(5) .
O1W H1WA 0.8498 .
O1W H1WB 0.8505 .
O2W H2WA 0.8809 .
O2W H2WB 0.8824 .
O3W H3WA 0.8883 .
O3W H3WB 0.8864 .
N1 N4 1.427(7) .
N1 C2 1.340(7) .
N1 C3 1.342(8) .
N2 H2A 0.8600 .
N2 H2B 0.8600 .
N2 N5 1.400(6) .
N3 H3A 0.8600 .
N3 H3B 0.8600 .
N3 N10 1.412(6) .
N4 H4A 0.8600 .
N4 H4B 0.8600 .
N5 C1 1.336(8) .
N5 C4 1.359(7) .
N6 N8 1.382(6) .
N6 C3 1.304(7) .
N7 N9 1.370(6) .
N7 C6 1.308(6) .
N8 C2 1.308(7) .
N9 C5 1.299(7) .
N10 C5 1.343(6) .
N10 C6 1.351(7) .
N11 N12 1.375(6) .
N11 C4 1.311(7) .
N12 C1 1.304(7) .
C1 H1 0.9300 .
C2 H2 0.9300 .
C3 H3 0.9300 .
C4 H4 0.9300 .
C5 H5 0.9300 .
C6 H6 0.9300 .
O4W H4WA 0.8514 .
O4W H4WB 0.8506 .
O5W H5WA 0.8497 .
O5W H5WB 0.8499 .
O6W H6WA 0.8579 .
O6W H6WB 0.8729 .
O7W H7WA 0.8262 .
O7W H7WB 0.8383 .
O7WA H7WC 0.8518 .
O7WA H7WD 0.8483 .
O8W H8WA 0.8129 .
O8W H8WB 0.8501 .
O9W H9WA 0.8500 .
O9W H9WB 0.8798 .

loop_
_geom_hbond_atom_site_label_D
_geom_hbond_atom_site_label_H
_geom_hbond_atom_site_label_A
_geom_hbond_distance_DH
_geom_hbond_distance_HA
_geom_hbond_distance_DA
_geom_hbond_angle_DHA
_geom_hbond_site_symmetry_A
_geom_hbond_publ_flag
O1W H1WB O1 0.85 1.86 2.673(6) 158.5 2_566 yes
O3W H3WB O7W 0.89 1.89 2.672(9) 146.1 . yes
O4W H4WA O10W 0.85 1.83 2.603(6) 150.7 . yes
O4W H4WB O30 0.85 1.96 2.724(6) 148.9 1_556 yes
O5W H5WB O20 0.85 2.08 2.893(8) 161.3 2_566 yes
O7W H7WB O5 0.84 2.02 2.841(9) 167.1 . yes
O7WA H7WC O13 0.85 2.07 2.871(15) 156.9 2_676 yes
O7WA H7WD O5 0.85 1.99 2.835(15) 176.6 . yes
O8W H8WA O5W 0.81 2.11 2.833(12) 148.8 2_566 yes
O8W H8WB O9W 0.85 2.03 2.81(2) 152.8 . yes

loop_
_geom_torsion_atom_site_label_1
_geom_torsion_atom_site_label_2
_geom_torsion_atom_site_label_3
_geom_torsion_atom_site_label_4
_geom_torsion
_geom_torsion_site_symmetry_1
_geom_torsion_site_symmetry_4
O2 Mo8 O29 Mo7 176.9(2) . 2_576
O2 Mo8 O32 Mo5 -131.4(4) . .
O3 Mo5 O27 Mo3 169.2(2) . .
O3 Mo5 O30 Mo6 -170.1(2) . 2_576
O4 Mo6 O21 Ni2 149.5(3) . .
O5 Mo9 O10 Mo3 -126.7(3) . .
O5 Mo9 O25 Ni1 -149.1(3) . .
O6 Mo4 O13 Mo7 -179.70(19) . .
O6 Mo4 O34 Ni1 150.0(2) . .
O6 Mo4 O34 Ni2 -54.3(3) . 2_576
O7 Mo1 O8 Mo5 131.6(5) . .
O7 Mo1 O12 Mo9 -175.7(2) . .
O8 Mo1 O12 Mo9 76.0(2) . .
O8 Mo5 O27 Mo3 -89.8(2) . .
O8 Mo5 O30 Mo6 38.0(5) . 2_576
O9 Mo3 O14 Ni2 146.7(3) . 2_576
O10 Mo3 O14 Ni2 -113.7(3) . 2_576
O10 Mo9 O25 Ni1 104.1(3) . .
O11 Mo1 O8 Mo5 30.4(5) . .
O11 Mo1 O12 Mo9 -25.0(4) . .
O11 Mo8 O29 Mo7 26.7(5) . 2_576
O11 Mo8 O32 Mo5 -29.6(5) . .
O12 Mo1 O8 Mo5 -120.9(5) . .
O12 Mo9 O10 Mo3 139.1(3) . .
O12 Mo9 O25 Ni1 -7.3(6) . .
O13 Mo4 O34 Ni1 43.3(3) . .
O13 Mo4 O34 Ni2 -161.0(2) . 2_576
O13 Mo7 O19 Mo6 84.1(5) . .
O13 Mo7 O36 Ni1 -57.1(3) . .
O15 Mo1 O8 Mo5 -48.0(5) 2_576 .
O15 Mo1 O12 Mo9 -12.00(17) 2_576 .
O15 Mo2 O18 Mo9 15.05(15) 2_576 .
O15 Mo2 O31 Ni1 -29.8(2) 2_576 .
O15 Mo2 O31 Ni2 121.5(2) 2_576 .
O15 Mo9 O10 Mo3 67.5(3) 2_576 .
O15 Mo9 O25 Ni1 17.7(3) 2_576 .
O15 Ge1 O24 Mo4 -63.9(2) . .
O15 Ge1 O24 Mo7 178.17(17) . .
O15 Ge1 O24 Mo8 60.7(2) . 2_576
O15 Ge1 O35 Ni1 0.7(2) . 2_576
O15 Ge1 O35 Ni1 122.42(19) . .
O15 Ge1 O35 Ni2 -118.47(19) . .
O15 Ge1 O37 Mo3 63.7(2) . 2_576
O15 Ge1 O37 Mo5 -58.5(2) . 2_576
O15 Ge1 O37 Mo6 177.37(16) . .
O18 Mo2 O31 Ni1 45.3(3) . .
O18 Mo2 O31 Ni2 -163.5(2) . .
O18 Mo9 O10 Mo3 92.1(5) . .
O18 Mo9 O25 Ni1 -54.5(3) . .
O19 Mo6 O21 Ni2 -110.2(3) . .
O19 Mo7 O36 Ni1 101.4(3) . .
O20 Mo2 O18 Mo9 179.35(18) . .
O20 Mo2 O31 Ni1 149.7(2) . .
O20 Mo2 O31 Ni2 -59.0(3) . .
O22 Mo4 O13 Mo7 87.13(19) 2_576 .
O22 Mo4 O34 Ni1 -72.3(5) 2_576 .
O22 Mo4 O34 Ni2 83.4(5) 2_576 2_576
O22 Mo8 O29 Mo7 84.1(2) . 2_576
O22 Mo8 O32 Mo5 2.5(7) . .
O23 Mo7 O19 Mo6 -130.1(4) . .
O23 Mo7 O36 Ni1 -152.6(3) . .
O24 Mo4 O13 Mo7 13.71(16) . .
O24 Mo4 O34 Ni1 -31.6(2) . .
O24 Mo4 O34 Ni2 124.0(2) . 2_576
O24 Mo7 O19 Mo6 64.3(3) . .
O24 Mo7 O36 Ni1 14.5(3) . .
O24 Mo8 O29 Mo7 12.81(18) 2_576 2_576
O24 Mo8 O32 Mo5 48.9(5) 2_576 .
O24 Ge1 O15 Mo1 -60.8(2) . 2_576
O24 Ge1 O15 Mo2 64.2(2) . 2_576
O24 Ge1 O15 Mo9 -178.55(17) . 2_576
O24 Ge1 O35 Ni1 -122.36(19) . 2_576
O24 Ge1 O35 Ni1 -0.6(2) . .
O24 Ge1 O35 Ni2 118.49(19) . .
O24 Ge1 O37 Mo3 -177.00(16) . 2_576
O24 Ge1 O37 Mo5 60.7(2) . 2_576
O24 Ge1 O37 Mo6 -63.4(2) . .
O25 Mo9 O10 Mo3 -18.7(4) . .
O26 Mo1 O8 Mo5 -3.6(8) . .
O26 Mo1 O12 Mo9 -83.1(2) . .
O26 Mo2 O18 Mo9 88.05(18) . .
O26 Mo2 O31 Ni1 -69.3(5) . .
O26 Mo2 O31 Ni2 82.0(5) . .
O27 Mo3 O14 Ni2 -33.8(7) . 2_576
O27 Mo5 O30 Mo6 -64.3(2) . 2_576
O28 Mo3 O14 Ni2 44.4(3) . 2_576
O28 Mo6 O21 Ni2 48.8(3) 2_576 .
O29 Mo7 O19 Mo6 135.8(3) 2_576 .
O29 Mo7 O36 Ni1 -14.8(6) 2_576 .
O29 Mo8 O32 Mo5 121.7(4) . .
O30 Mo5 O27 Mo3 65.5(2) . .
O30 Mo6 O21 Ni2 -26.5(7) 2_576 .
O31 Mo2 O18 Mo9 -72.9(2) . .
O32 Mo5 O27 Mo3 -29.2(5) . .
O32 Mo5 O30 Mo6 92.4(2) . 2_576
O32 Mo8 O29 Mo7 -75.2(2) . 2_576
O33 Mo2 O18 Mo9 33.9(4) . .
O33 Mo2 O31 Ni1 -108.7(3) . .
O33 Mo2 O31 Ni2 42.6(2) . .
O33 Mo4 O13 Mo7 30.9(4) 2_576 .
O33 Mo4 O34 Ni1 -110.6(3) 2_576 .
O33 Mo4 O34 Ni2 45.1(2) 2_576 2_576
O34 Mo4 O13 Mo7 -73.2(2) . .
O35 Ge1 O15 Mo1 177.08(16) . 2_576
O35 Ge1 O15 Mo2 -57.9(2) . 2_576
O35 Ge1 O15 Mo9 59.4(2) . 2_576
O35 Ge1 O24 Mo4 58.5(2) . .
O35 Ge1 O24 Mo7 -59.5(2) . .
O35 Ge1 O24 Mo8 -176.90(17) . 2_576
O35 Ge1 O37 Mo3 -57.0(2) . 2_576
O35 Ge1 O37 Mo5 -179.27(18) . 2_576
O35 Ge1 O37 Mo6 56.6(2) . .
O36 Mo7 O19 Mo6 -23.1(4) . .
O37 Mo3 O14 Ni2 -29.6(3) 2_576 2_576
O37 Mo5 O27 Mo3 -5.56(17) 2_576 .
O37 Mo5 O30 Mo6 8.04(17) 2_576 2_576
O37 Mo6 O21 Ni2 -25.0(3) . .
O37 Ge1 O15 Mo1 55.3(2) . 2_576
O37 Ge1 O15 Mo2 -179.65(16) . 2_576
O37 Ge1 O15 Mo9 -62.4(2) . 2_576
O37 Ge1 O24 Mo4 179.78(16) . .
O37 Ge1 O24 Mo7 61.8(2) . .
O37 Ge1 O24 Mo8 -55.6(2) . 2_576
O37 Ge1 O35 Ni1 119.49(19) . 2_576
O37 Ge1 O35 Ni1 -118.77(19) . .
O37 Ge1 O35 Ni2 0.3(2) . .
Ni3 N7 N9 Ni4 5.6(5) . .
Ni3 N7 N9 C5 -173.8(3) . .
Ni3 N7 C6 N10 172.3(3) . .
Ni3 N8 C2 N1 177.5(3) . .
Ni3 N11 N12 Ni4 -7.4(6) . .
Ni3 N11 N12 C1 164.0(4) . .
Ni3 N11 C4 N5 -164.2(3) . .
Ni4 N6 N8 Ni3 0.6(6) . .
Ni4 N6 N8 C2 177.9(4) . .
Ni4 N6 C3 N1 -177.3(4) . .
Ni4 N9 C5 N10 -178.9(3) . .
Ni4 N12 C1 N5 170.3(4) . .
N2 N5 C1 N12 -179.5(5) . .
N2 N5 C4 N11 179.0(5) . .
N3 N10 C5 N9 178.8(5) . .
N3 N10 C6 N7 -178.4(5) . .
N4 N1 C2 N8 -179.6(5) . .
N4 N1 C3 N6 178.9(5) . .
N6 N8 C2 N1 0.2(6) . .
N7 N9 C5 N10 0.6(6) . .
N8 N6 C3 N1 1.4(6) . .
N9 N7 C6 N10 -1.6(6) . .
N11 N12 C1 N5 0.0(7) . .
N12 N11 C4 N5 1.1(6) . .
C1 N5 C4 N11 -1.1(6) . .
C2 N1 C3 N6 -1.3(7) . .
C3 N1 C2 N8 0.6(6) . .
C3 N6 N8 Ni3 -178.3(4) . .
C3 N6 N8 C2 -1.0(6) . .
C4 N5 C1 N12 0.7(7) . .
C4 N11 N12 Ni4 -172.1(4) . .
C4 N11 N12 C1 -0.7(6) . .
C5 N10 C6 N7 1.9(6) . .
C6 N7 N9 Ni4 -179.9(3) . .
C6 N7 N9 C5 0.7(5) . .
C6 N10 C5 N9 -1.5(6) . .
